data_4036228
loop_
_publ_author_name
'Cai, Zhong-Jian'
'Yang, Chao'
'Wang, Shun-Yi'
'Ji, Shun-Jun'

_publ_section_title
;
 Palladium-Catalyzed Regioselective C-H Acylation of Biaryl-2-amines.
;
_journal_issue 16
_journal_name_full 'The Journal of organic chemistry'
_journal_page_first 7928
_journal_page_last 7936
_journal_paper_doi 10.1021/acs.joc.5b00962
_journal_volume 80
_journal_year 2015
_chemical_formula_moiety 'C26 H21 N O3 S'
_chemical_formula_sum 'C26 H21 N O3 S'
_chemical_formula_weight 427.50
_space_group_crystal_system monoclinic
_space_group_IT_number 14
_space_group_name_Hall '-P 2yn'
_space_group_name_H-M_alt 'P 1 21/n 1'
_atom_sites_solution_hydrogens geom
_atom_sites_solution_primary direct
_atom_sites_solution_secondary difmap
_audit_creation_date 2014-09-15
_audit_creation_method
;
Olex2 1.2
(compiled 2014.02.28 svn.r2899 for OlexSys, GUI svn.r4781)
;
_cell_angle_alpha 90.00
_cell_angle_beta 105.976(6)
_cell_angle_gamma 90.00
_cell_formula_units_Z 4
_cell_length_a 10.3326(7)
_cell_length_b 19.2076(9)
_cell_length_c 11.4445(7)
_cell_measurement_reflns_used 3257
_cell_measurement_temperature 223.00(10)
_cell_measurement_theta_max 27.6130
_cell_measurement_theta_min 3.1490
_cell_volume 2183.6(2)
_computing_cell_refinement
;
CrysAlisPro, Agilent Technologies,
Version 1.171.36.32 (release 02-08-2013 CrysAlis171 .NET)
(compiled Aug  2 2013,16:46:58)
;
_computing_data_collection
;
CrysAlisPro, Agilent Technologies,
Version 1.171.36.32 (release 02-08-2013 CrysAlis171 .NET)
(compiled Aug  2 2013,16:46:58)
;
_computing_data_reduction
;
CrysAlisPro, Agilent Technologies,
Version 1.171.36.32 (release 02-08-2013 CrysAlis171 .NET)
(compiled Aug  2 2013,16:46:58)
;
_computing_molecular_graphics 'Olex2 (Dolomanov et al., 2009)'
_computing_publication_material 'Olex2 (Dolomanov et al., 2009)'
_computing_structure_refinement 'XL (Sheldrick, 2008)'
_computing_structure_solution 'XS (Sheldrick, 2008)'
_diffrn_ambient_temperature 223.00(10)
_diffrn_detector_area_resol_mean 10.4471
_diffrn_measured_fraction_theta_full 0.998
_diffrn_measured_fraction_theta_max 0.998
_diffrn_measurement_device_type 'Xcalibur, Atlas, Gemini'
_diffrn_measurement_method '\w scans'
_diffrn_orient_matrix_UB_11 -0.0103026000
_diffrn_orient_matrix_UB_12 0.0365285000
_diffrn_orient_matrix_UB_13 -0.0034807000
_diffrn_orient_matrix_UB_21 -0.0652388000
_diffrn_orient_matrix_UB_22 -0.0047181000
_diffrn_orient_matrix_UB_23 0.0077803000
_diffrn_orient_matrix_UB_31 0.0272802000
_diffrn_orient_matrix_UB_32 0.0025501000
_diffrn_orient_matrix_UB_33 0.0638797000
_diffrn_radiation_monochromator graphite
_diffrn_radiation_type MoK\a
_diffrn_radiation_wavelength 0.71073
_diffrn_reflns_av_R_equivalents 0.0322
_diffrn_reflns_av_unetI/netI 0.0423
_diffrn_reflns_limit_h_max 9
_diffrn_reflns_limit_h_min -12
_diffrn_reflns_limit_k_max 22
_diffrn_reflns_limit_k_min -24
_diffrn_reflns_limit_l_max 14
_diffrn_reflns_limit_l_min -14
_diffrn_reflns_number 12283
_diffrn_reflns_theta_full 26.00
_diffrn_reflns_theta_max 26.37
_diffrn_reflns_theta_min 3.12
_diffrn_source 'Enhance (Mo) X-ray Source'
_exptl_absorpt_coefficient_mu 0.176
_exptl_absorpt_correction_T_max 1.00000
_exptl_absorpt_correction_T_min 0.77899
_exptl_absorpt_correction_type multi-scan
_exptl_absorpt_process_details
;
CrysAlisPro, Agilent Technologies,
Version 1.171.36.32 (release 02-08-2013 CrysAlis171 .NET)
(compiled Aug  2 2013,16:46:58)
Empirical absorption correction using spherical harmonics,
 implemented in SCALE3 ABSPACK scaling algorithm.
;
_exptl_crystal_colour 'clear light colourless'
_exptl_crystal_density_diffrn 1.300
_exptl_crystal_density_method 'not measured'
_exptl_crystal_description plate
_exptl_crystal_F_000 896
_exptl_crystal_size_max 0.7
_exptl_crystal_size_mid 0.6
_exptl_crystal_size_min 0.3
_refine_diff_density_max 0.286
_refine_diff_density_min -0.457
_refine_diff_density_rms 0.053
_refine_ls_extinction_method none
_refine_ls_goodness_of_fit_ref 1.018
_refine_ls_hydrogen_treatment constr
_refine_ls_matrix_type full
_refine_ls_number_parameters 281
_refine_ls_number_reflns 4448
_refine_ls_number_restraints 0
_refine_ls_restrained_S_all 1.018
_refine_ls_R_factor_all 0.0704
_refine_ls_R_factor_gt 0.0488
_refine_ls_shift/su_max 0.001
_refine_ls_shift/su_mean 0.000
_refine_ls_structure_factor_coef Fsqd
_refine_ls_weighting_details 'calc w=1/[\s^2^(Fo^2^)+(0.1000P)^2^+0.0000P] where P=(Fo^2^+2Fc^2^)/3'
_refine_ls_weighting_scheme calc
_refine_ls_wR_factor_gt 0.1405
_refine_ls_wR_factor_ref 0.1596
_reflns_number_gt 3291
_reflns_number_total 4448
_reflns_threshold_expression >2sigma(I)
_cod_data_source_file jo5b00962_si_002.cif
_cod_data_source_block g140915a
_cod_database_code 4036228
_chemical_oxdiff_formula 'C11 H10 N O'
_reflns_odcompleteness_completeness 99.74
_reflns_odcompleteness_iscentric 1
_reflns_odcompleteness_theta 26.32
_olex2_refinement_description
;
1. Fixed Uiso
 At 1.2 times of:
  All C(H) groups, All N(H) groups
 At 1.5 times of:
  All C(H,H,H) groups
2.a Riding coordinates:
 N1(H1)
2.b Aromatic/amide H refined with riding coordinates:
 C1(H1A), C2(H2), C4(H4), C5(H5), C9(H9), C10(H10), C11(H11), C12(H12),
 C15(H15), C16(H16), C17(H17), C18(H18), C22(H22), C23(H23), C24(H24), C25(H25),
  C26(H26)
2.c Idealised Me refined as rotating group:
 C7(H7A,H7B,H7C)
;

loop_
_space_group_symop_id
_space_group_symop_operation_xyz
1 'x, y, z'
2 '-x+1/2, y+1/2, -z+1/2'
3 '-x, -y, -z'
4 'x-1/2, -y-1/2, z-1/2'

loop_
_atom_site_label
_atom_site_type_symbol
_atom_site_fract_x
_atom_site_fract_y
_atom_site_fract_z
_atom_site_U_iso_or_equiv
_atom_site_adp_type
_atom_site_occupancy
_atom_site_calc_flag
_atom_site_refinement_flags_posn
S1 S 0.31565(5) 0.55407(2) 0.53521(4) 0.03295(19) Uani 1 d .
O1 O 0.38649(16) 0.55437(7) 0.44376(13) 0.0411(4) Uani 1 d .
O2 O 0.17365(15) 0.56699(7) 0.50134(14) 0.0434(4) Uani 1 d .
O3 O 0.41359(17) 0.31718(8) 0.62176(14) 0.0543(5) Uani 1 d .
N1 N 0.34183(17) 0.47650(8) 0.59497(14) 0.0308(4) Uani 1 d .
H1 H 0.4271 0.4689 0.6181 0.037 Uiso 1 d R
C1 C 0.3170(3) 0.65295(13) 0.7071(2) 0.0499(6) Uani 1 d .
H1A H 0.2243 0.6465 0.6883 0.060 Uiso 1 calc R
C2 C 0.3804(3) 0.70099(13) 0.7947(2) 0.0577(7) Uani 1 d .
H2 H 0.3290 0.7269 0.8342 0.069 Uiso 1 calc R
C3 C 0.5180(3) 0.71140(11) 0.8247(2) 0.0449(6) Uani 1 d .
C4 C 0.5923(3) 0.67155(13) 0.7651(2) 0.0522(6) Uani 1 d .
H4 H 0.6852 0.6770 0.7850 0.063 Uiso 1 calc R
C5 C 0.5306(2) 0.62399(12) 0.6768(2) 0.0481(6) Uani 1 d .
H5 H 0.5814 0.5982 0.6367 0.058 Uiso 1 calc R
C6 C 0.3932(2) 0.61493(10) 0.64865(19) 0.0342(5) Uani 1 d .
C7 C 0.5875(3) 0.76470(13) 0.9185(2) 0.0630(8) Uani 1 d .
H7A H 0.5581 0.8106 0.8898 0.094 Uiso 1 calc GR
H7B H 0.6832 0.7612 0.9319 0.094 Uiso 1 calc GR
H7C H 0.5654 0.7561 0.9934 0.094 Uiso 1 calc GR
C8 C 0.2831(2) 0.45073(9) 0.68561(17) 0.0292(5) Uani 1 d .
C9 C 0.1447(2) 0.44980(10) 0.66626(19) 0.0351(5) Uani 1 d .
H9 H 0.0895 0.4700 0.5964 0.042 Uiso 1 calc R
C10 C 0.0881(2) 0.41943(11) 0.7489(2) 0.0410(5) Uani 1 d .
H10 H -0.0049 0.4196 0.7351 0.049 Uiso 1 calc R
C11 C 0.1693(2) 0.38852(11) 0.8529(2) 0.0439(6) Uani 1 d .
H11 H 0.1313 0.3674 0.9088 0.053 Uiso 1 calc R
C12 C 0.3071(2) 0.38953(11) 0.8724(2) 0.0401(5) Uani 1 d .
H12 H 0.3615 0.3690 0.9424 0.048 Uiso 1 calc R
C13 C 0.3668(2) 0.42015(9) 0.79075(18) 0.0288(4) Uani 1 d .
C14 C 0.5168(2) 0.41922(9) 0.81606(17) 0.0305(5) Uani 1 d .
C15 C 0.5922(2) 0.47498(11) 0.8765(2) 0.0411(5) Uani 1 d .
H15 H 0.5482 0.5133 0.8973 0.049 Uiso 1 calc R
C16 C 0.7308(2) 0.47449(12) 0.9060(2) 0.0491(6) Uani 1 d .
H16 H 0.7793 0.5126 0.9454 0.059 Uiso 1 calc R
C17 C 0.7975(2) 0.41782(13) 0.8774(2) 0.0461(6) Uani 1 d .
H17 H 0.8911 0.4174 0.8983 0.055 Uiso 1 calc R
C18 C 0.7255(2) 0.36159(12) 0.81775(19) 0.0398(5) Uani 1 d .
H18 H 0.7709 0.3232 0.7989 0.048 Uiso 1 calc R
C19 C 0.5855(2) 0.36195(10) 0.78561(17) 0.0319(5) Uani 1 d .
C20 C 0.5054(2) 0.30355(10) 0.71038(18) 0.0362(5) Uani 1 d .
C21 C 0.5422(2) 0.23020(10) 0.74559(18) 0.0341(5) Uani 1 d .
C22 C 0.6207(2) 0.21140(11) 0.86139(19) 0.0374(5) Uani 1 d .
H22 H 0.6554 0.2458 0.9187 0.045 Uiso 1 calc R
C23 C 0.6471(2) 0.14246(11) 0.8912(2) 0.0445(6) Uani 1 d .
H23 H 0.6996 0.1305 0.9685 0.053 Uiso 1 calc R
C24 C 0.5965(3) 0.09127(12) 0.8078(2) 0.0511(7) Uani 1 d .
H24 H 0.6152 0.0448 0.8283 0.061 Uiso 1 calc R
C25 C 0.5179(3) 0.10865(12) 0.6935(2) 0.0549(7) Uani 1 d .
H25 H 0.4831 0.0738 0.6372 0.066 Uiso 1 calc R
C26 C 0.4906(2) 0.17743(11) 0.6621(2) 0.0449(6) Uani 1 d .
H26 H 0.4374 0.1887 0.5848 0.054 Uiso 1 calc R

loop_
_atom_site_aniso_label
_atom_site_aniso_U_11
_atom_site_aniso_U_22
_atom_site_aniso_U_33
_atom_site_aniso_U_23
_atom_site_aniso_U_13
_atom_site_aniso_U_12
S1 0.0324(3) 0.0328(3) 0.0311(3) 0.00514(19) 0.0045(2) 0.0018(2)
O1 0.0499(10) 0.0444(9) 0.0309(8) 0.0066(6) 0.0142(7) 0.0003(7)
O2 0.0337(9) 0.0418(8) 0.0489(9) 0.0078(6) 0.0015(7) 0.0058(6)
O3 0.0575(12) 0.0452(9) 0.0442(9) -0.0034(7) -0.0132(8) 0.0177(8)
N1 0.0280(10) 0.0323(9) 0.0308(9) 0.0024(6) 0.0062(7) 0.0029(7)
C1 0.0438(15) 0.0540(14) 0.0539(15) -0.0047(11) 0.0170(12) 0.0055(11)
C2 0.0623(19) 0.0572(16) 0.0568(16) -0.0147(12) 0.0215(13) 0.0083(13)
C3 0.0612(17) 0.0331(11) 0.0399(12) 0.0007(9) 0.0133(12) -0.0056(11)
C4 0.0462(16) 0.0527(14) 0.0585(15) -0.0108(11) 0.0157(12) -0.0142(11)
C5 0.0397(14) 0.0514(14) 0.0575(15) -0.0128(11) 0.0207(12) -0.0075(11)
C6 0.0346(12) 0.0305(10) 0.0380(11) 0.0040(8) 0.0107(10) -0.0006(8)
C7 0.092(2) 0.0436(14) 0.0504(15) -0.0085(11) 0.0147(15) -0.0103(13)
C8 0.0312(12) 0.0254(9) 0.0306(10) -0.0025(7) 0.0080(9) -0.0005(8)
C9 0.0280(12) 0.0392(11) 0.0365(12) 0.0023(8) 0.0065(9) 0.0024(9)
C10 0.0320(13) 0.0426(12) 0.0496(14) 0.0022(10) 0.0134(11) 0.0004(9)
C11 0.0429(14) 0.0471(13) 0.0470(13) 0.0082(10) 0.0212(11) -0.0025(10)
C12 0.0414(14) 0.0398(12) 0.0398(12) 0.0098(9) 0.0124(10) 0.0051(10)
C13 0.0293(11) 0.0250(9) 0.0320(10) -0.0002(7) 0.0082(9) 0.0015(8)
C14 0.0324(12) 0.0322(10) 0.0262(10) 0.0051(7) 0.0068(9) 0.0027(8)
C15 0.0397(14) 0.0382(12) 0.0449(13) -0.0022(9) 0.0105(11) 0.0002(10)
C16 0.0380(15) 0.0529(14) 0.0532(15) -0.0065(11) 0.0071(12) -0.0120(11)
C17 0.0310(13) 0.0670(16) 0.0383(12) 0.0051(11) 0.0064(10) -0.0019(11)
C18 0.0350(13) 0.0500(13) 0.0342(11) 0.0060(9) 0.0090(10) 0.0107(10)
C19 0.0316(12) 0.0360(10) 0.0265(10) 0.0053(8) 0.0054(9) 0.0052(9)
C20 0.0347(13) 0.0411(12) 0.0311(11) 0.0000(8) 0.0061(9) 0.0090(9)
C21 0.0287(11) 0.0375(11) 0.0346(11) 0.0014(8) 0.0064(9) 0.0057(9)
C22 0.0348(13) 0.0411(12) 0.0338(11) 0.0010(8) 0.0051(9) 0.0017(9)
C23 0.0433(14) 0.0462(13) 0.0389(12) 0.0131(10) 0.0025(10) 0.0033(10)
C24 0.0489(16) 0.0363(12) 0.0618(16) 0.0104(10) 0.0044(13) 0.0026(10)
C25 0.0572(17) 0.0382(12) 0.0577(15) -0.0063(10) -0.0035(13) -0.0015(11)
C26 0.0466(15) 0.0422(12) 0.0388(12) -0.0007(9) -0.0003(11) 0.0064(10)

loop_
_atom_type_symbol
_atom_type_description
_atom_type_scat_dispersion_real
_atom_type_scat_dispersion_imag
_atom_type_scat_source
C C 0.0033 0.0016 'International Tables Vol C Tables 4.2.6.8 and 6.1.1.4'
H H 0.0000 0.0000 'International Tables Vol C Tables 4.2.6.8 and 6.1.1.4'
N N 0.0061 0.0033 'International Tables Vol C Tables 4.2.6.8 and 6.1.1.4'
O O 0.0106 0.0060 'International Tables Vol C Tables 4.2.6.8 and 6.1.1.4'
S S 0.1246 0.1234 'International Tables Vol C Tables 4.2.6.8 and 6.1.1.4'

loop_
_geom_angle_atom_site_label_1
_geom_angle_atom_site_label_2
_geom_angle_atom_site_label_3
_geom_angle
O1 S1 N1 104.53(9)
O1 S1 C6 108.34(10)
O2 S1 O1 119.52(9)
O2 S1 N1 108.13(9)
O2 S1 C6 107.92(10)
N1 S1 C6 107.88(8)
C8 N1 S1 124.56(13)
C6 C1 C2 119.0(2)
C3 C2 C1 121.6(2)
C2 C3 C4 117.9(2)
C2 C3 C7 121.9(2)
C4 C3 C7 120.1(2)
C5 C4 C3 121.2(2)
C6 C5 C4 119.6(2)
C1 C6 S1 120.30(18)
C1 C6 C5 120.7(2)
C5 C6 S1 119.03(17)
C9 C8 N1 120.99(17)
C9 C8 C13 119.81(19)
C13 C8 N1 118.94(18)
C10 C9 C8 120.82(19)
C9 C10 C11 120.2(2)
C12 C11 C10 119.1(2)
C11 C12 C13 121.94(19)
C8 C13 C14 122.14(18)
C12 C13 C8 118.22(19)
C12 C13 C14 119.64(17)
C15 C14 C13 119.69(18)
C15 C14 C19 118.3(2)
C19 C14 C13 121.93(17)
C16 C15 C14 121.2(2)
C17 C16 C15 120.1(2)
C16 C17 C18 120.0(2)
C17 C18 C19 120.4(2)
C14 C19 C20 119.13(19)
C18 C19 C14 119.88(18)
C18 C19 C20 120.85(18)
O3 C20 C19 119.70(18)
O3 C20 C21 120.99(18)
C21 C20 C19 119.30(17)
C22 C21 C20 122.72(18)
C26 C21 C20 118.87(18)
C26 C21 C22 118.32(19)
C23 C22 C21 120.5(2)
C24 C23 C22 120.4(2)
C23 C24 C25 120.0(2)
C24 C25 C26 120.3(2)
C25 C26 C21 120.4(2)

loop_
_geom_bond_atom_site_label_1
_geom_bond_atom_site_label_2
_geom_bond_distance
S1 O1 1.4327(16)
S1 O2 1.4323(15)
S1 N1 1.6306(15)
S1 C6 1.767(2)
O3 C20 1.212(2)
N1 C8 1.427(3)
C1 C2 1.387(3)
C1 C6 1.375(3)
C2 C3 1.382(4)
C3 C4 1.389(4)
C3 C7 1.515(3)
C4 C5 1.381(3)
C5 C6 1.377(3)
C8 C9 1.385(3)
C8 C13 1.403(3)
C9 C10 1.371(3)
C10 C11 1.387(3)
C11 C12 1.379(3)
C12 C13 1.385(3)
C13 C14 1.497(3)
C14 C15 1.391(3)
C14 C19 1.404(3)
C15 C16 1.378(3)
C16 C17 1.375(3)
C17 C18 1.381(3)
C18 C19 1.390(3)
C19 C20 1.514(3)
C20 C21 1.486(3)
C21 C22 1.398(3)
C21 C26 1.394(3)
C22 C23 1.376(3)
C23 C24 1.370(3)
C24 C25 1.377(3)
C25 C26 1.378(3)

loop_
_geom_torsion_atom_site_label_1
_geom_torsion_atom_site_label_2
_geom_torsion_atom_site_label_3
_geom_torsion_atom_site_label_4
_geom_torsion
S1 N1 C8 C9 56.3(2)
S1 N1 C8 C13 -129.64(16)
O1 S1 N1 C8 -175.88(15)
O1 S1 C6 C1 144.91(18)
O1 S1 C6 C5 -34.63(19)
O2 S1 N1 C8 -47.52(17)
O2 S1 C6 C1 14.1(2)
O2 S1 C6 C5 -165.39(16)
O3 C20 C21 C22 -162.5(2)
O3 C20 C21 C26 14.0(3)
N1 S1 C6 C1 -102.47(19)
N1 S1 C6 C5 78.00(19)
N1 C8 C9 C10 174.20(18)
N1 C8 C13 C12 -174.00(17)
N1 C8 C13 C14 5.5(3)
C1 C2 C3 C4 -0.6(4)
C1 C2 C3 C7 178.9(2)
C2 C1 C6 S1 -179.17(19)
C2 C1 C6 C5 0.4(3)
C2 C3 C4 C5 1.3(4)
C3 C4 C5 C6 -1.1(4)
C4 C5 C6 S1 179.81(19)
C4 C5 C6 C1 0.3(3)
C6 S1 N1 C8 68.96(18)
C6 C1 C2 C3 -0.2(4)
C7 C3 C4 C5 -178.2(2)
C8 C9 C10 C11 -0.6(3)
C8 C13 C14 C15 87.6(2)
C8 C13 C14 C19 -95.4(2)
C9 C8 C13 C12 0.2(3)
C9 C8 C13 C14 179.62(16)
C9 C10 C11 C12 0.7(3)
C10 C11 C12 C13 -0.4(3)
C11 C12 C13 C8 -0.1(3)
C11 C12 C13 C14 -179.52(18)
C12 C13 C14 C15 -93.0(2)
C12 C13 C14 C19 84.0(2)
C13 C8 C9 C10 0.2(3)
C13 C14 C15 C16 177.10(19)
C13 C14 C19 C18 -175.95(17)
C13 C14 C19 C20 8.2(3)
C14 C15 C16 C17 -0.9(3)
C14 C19 C20 O3 45.1(3)
C14 C19 C20 C21 -135.8(2)
C15 C14 C19 C18 1.1(3)
C15 C14 C19 C20 -174.75(18)
C15 C16 C17 C18 0.7(4)
C16 C17 C18 C19 0.3(3)
C17 C18 C19 C14 -1.3(3)
C17 C18 C19 C20 174.5(2)
C18 C19 C20 O3 -130.7(2)
C18 C19 C20 C21 48.4(3)
C19 C14 C15 C16 0.0(3)
C19 C20 C21 C22 18.4(3)
C19 C20 C21 C26 -165.1(2)
C20 C21 C22 C23 177.2(2)
C20 C21 C26 C25 -177.2(2)
C21 C22 C23 C24 -0.1(4)
C22 C21 C26 C25 -0.6(4)
C22 C23 C24 C25 -0.4(4)
C23 C24 C25 C26 0.5(4)
C24 C25 C26 C21 0.0(4)
C26 C21 C22 C23 0.6(3)
